data_4027333
loop_
_publ_author_name
'James C. Anderson'
'Lisa R. Horsfall'
'Andreas S. Kalogirou'
'Matthew R. Mills'
'Gregory J. Stepney'
'Graham J. Tizzard'

_publ_section_title
;
 Stereoselective Synthesis of Densely Functionalized Pyrrolidin-2-ones by
 a Conjugate Addition/Nitro-Mannich/Lactamization Reaction
;
_journal_name_full 'Journal of Organic Chemistry'
_journal_page_first 6186
_journal_page_last 6198
_journal_paper_doi 10.1021/jo301000r
_journal_volume 77
_journal_year 2012
_chemical_absolute_configuration ad
_chemical_formula_moiety 'C19 H19 F3 N2 O3 S'
_chemical_formula_sum 'C19 H19 F3 N2 O3 S'
_chemical_formula_weight 412.42
_chemical_name_systematic
;
 ?
;
_space_group_IT_number 19
_symmetry_cell_setting orthorhombic
_symmetry_space_group_name_Hall 'P 2ac 2ab'
_symmetry_space_group_name_H-M 'P 21 21 21'
_atom_sites_solution_hydrogens geom
_atom_sites_solution_primary direct
_atom_sites_solution_secondary difmap
_audit_creation_method SHELXL-97
_cell_angle_alpha 90.00
_cell_angle_beta 90.00
_cell_angle_gamma 90.00
_cell_formula_units_Z 4
_cell_length_a 8.33990(10)
_cell_length_b 10.16140(10)
_cell_length_c 22.2832(15)
_cell_measurement_reflns_used 7495
_cell_measurement_temperature 100(2)
_cell_measurement_theta_max 66.4
_cell_measurement_theta_min 2.0
_cell_volume 1888.39(13)
_computing_cell_refinement
;
CrystalClear-SM Expert 2.0 r7 (Rigaku, 2011)
;
_computing_data_collection
;
CrystalClear-SM Expert 2.0 r7 (Rigaku, 2011)
;
_computing_data_reduction
;
CrystalClear-SM Expert 2.0 r7 (Rigaku, 2011)
;
_computing_molecular_graphics 'OLEX2 (Dolomanov, Bourhis, Gildea, Howard & Puschmann, 2009)'
_computing_publication_material 'WINGX (Farrugia, 1998)'
_computing_structure_refinement 'SHELXL-97 (Sheldrick, 1997)'
_computing_structure_solution 'SUPERFLIP (Palatinus & Chapuis, 2007)'
_diffrn_ambient_temperature 100(2)
_diffrn_detector CCD
_diffrn_detector_area_resol_mean 22.2222
_diffrn_measured_fraction_theta_full 0.972
_diffrn_measured_fraction_theta_max 0.973
_diffrn_measurement_device
;
AFC11 (Right): Eulerian 3 circle
;
_diffrn_measurement_device_type
;
Rigaku Saturn944+ (2x2 bin mode)
;
_diffrn_measurement_method 'profile data from \w-scans'
_diffrn_measurement_specimen_support Mitegen
_diffrn_radiation_monochromator Confocal
_diffrn_radiation_source 'Rotating Anode'
_diffrn_radiation_type CuK\a
_diffrn_radiation_wavelength 1.54187
_diffrn_reflns_av_R_equivalents 0.0329
_diffrn_reflns_av_sigmaI/netI 0.0386
_diffrn_reflns_limit_h_max 9
_diffrn_reflns_limit_h_min -7
_diffrn_reflns_limit_k_max 10
_diffrn_reflns_limit_k_min -12
_diffrn_reflns_limit_l_max 26
_diffrn_reflns_limit_l_min -24
_diffrn_reflns_number 7566
_diffrn_reflns_theta_full 66.37
_diffrn_reflns_theta_max 66.37
_diffrn_reflns_theta_min 6.63
_exptl_absorpt_coefficient_mu 2.000
_exptl_absorpt_correction_T_max 0.7402
_exptl_absorpt_correction_T_min 0.6244
_exptl_absorpt_correction_type multi-scan
_exptl_absorpt_process_details
;
CrystalClear-SM Expert 2.0 r7 (Rigaku, 2011)
;
_exptl_crystal_colour Colourless
_exptl_crystal_density_diffrn 1.451
_exptl_crystal_description 'Cut Block'
_exptl_crystal_F_000 856
_exptl_crystal_size_max 0.26
_exptl_crystal_size_mid 0.22
_exptl_crystal_size_min 0.16
_refine_diff_density_max 0.161
_refine_diff_density_min -0.173
_refine_diff_density_rms 0.033
_refine_ls_abs_structure_details 'Flack H D (1983), Acta Cryst. A39, 876-881'
_refine_ls_abs_structure_Flack 0.011(13)
_refine_ls_extinction_method none
_refine_ls_goodness_of_fit_ref 1.058
_refine_ls_hydrogen_treatment constr
_refine_ls_matrix_type full
_refine_ls_number_parameters 255
_refine_ls_number_reflns 3114
_refine_ls_number_restraints 0
_refine_ls_restrained_S_all 1.058
_refine_ls_R_factor_all 0.0253
_refine_ls_R_factor_gt 0.0248
_refine_ls_shift/su_max 0.001
_refine_ls_shift/su_mean 0.000
_refine_ls_structure_factor_coef Fsqd
_refine_ls_weighting_details 'calc w=1/[\s^2^(Fo^2^)+(0.0289P)^2^+0.2955P] where P=(Fo^2^+2Fc^2^)/3'
_refine_ls_weighting_scheme calc
_refine_ls_wR_factor_gt 0.0635
_refine_ls_wR_factor_ref 0.0637
_reflns_number_gt 3039
_reflns_number_total 3114
_reflns_threshold_expression >2\s(I)
_cod_data_source_file jo301000r_si_003.cif
_cod_data_source_block 2011ncs0214aa
_cod_database_code 4027333

loop_
_symmetry_equiv_pos_as_xyz
'x, y, z'
'-x+1/2, -y, z+1/2'
'x+1/2, -y+1/2, -z'
'-x, y+1/2, -z+1/2'

loop_
_atom_site_label
_atom_site_type_symbol
_atom_site_fract_x
_atom_site_fract_y
_atom_site_fract_z
_atom_site_U_iso_or_equiv
_atom_site_adp_type
_atom_site_occupancy
_atom_site_symmetry_multiplicity
_atom_site_calc_flag
_atom_site_refinement_flags
C1 C 0.5019(2) 0.30051(15) 0.77270(7) 0.0179(3) Uani 1 1 d .
C2 C 0.62282(19) 0.36927(15) 0.81228(7) 0.0184(3) Uani 1 1 d .
H2 H 0.6736 0.4402 0.7876 0.022 Uiso 1 1 calc R
C3 C 0.52252(19) 0.43729(14) 0.86108(7) 0.0170(3) Uani 1 1 d .
H3 H 0.5303 0.3842 0.8988 0.020 Uiso 1 1 calc R
C4 C 0.34571(19) 0.43390(14) 0.83890(6) 0.0160(3) Uani 1 1 d .
H4 H 0.3132 0.5236 0.8250 0.019 Uiso 1 1 calc R
C5 C 0.21506(19) 0.32141(15) 0.74993(6) 0.0165(3) Uani 1 1 d .
C6 C 0.1361(2) 0.42753(15) 0.72472(7) 0.0185(3) Uani 1 1 d .
H6 H 0.1716 0.5144 0.7332 0.022 Uiso 1 1 calc R
C7 C 0.0054(2) 0.40838(16) 0.68703(7) 0.0194(3) Uani 1 1 d .
H7 H -0.0507 0.4817 0.6709 0.023 Uiso 1 1 calc R
C8 C -0.04223(18) 0.28125(16) 0.67323(7) 0.0182(3) Uani 1 1 d .
C9 C 0.0389(2) 0.17430(16) 0.69787(7) 0.0197(3) Uani 1 1 d .
H9 H 0.0073 0.0872 0.6878 0.024 Uiso 1 1 calc R
C10 C 0.1652(2) 0.19465(15) 0.73687(6) 0.0175(3) Uani 1 1 d .
H10 H 0.2178 0.1216 0.7548 0.021 Uiso 1 1 calc R
C11 C -0.2492(2) 0.35681(16) 0.60754(8) 0.0264(4) Uani 1 1 d .
H11A H -0.3029 0.4099 0.6383 0.040 Uiso 1 1 calc R
H11B H -0.3292 0.3218 0.5795 0.040 Uiso 1 1 calc R
H11C H -0.1725 0.4118 0.5856 0.040 Uiso 1 1 calc R
C12 C 0.7580(2) 0.28038(16) 0.83496(7) 0.0238(4) Uani 1 1 d .
H12A H 0.8181 0.2459 0.8000 0.029 Uiso 1 1 calc R
H12B H 0.8331 0.3339 0.8592 0.029 Uiso 1 1 calc R
C13 C 0.7000(2) 0.16498(18) 0.87270(8) 0.0306(4) Uani 1 1 d .
H13A H 0.6497 0.1981 0.9095 0.046 Uiso 1 1 calc R
H13B H 0.7913 0.1088 0.8832 0.046 Uiso 1 1 calc R
H13C H 0.6215 0.1137 0.8498 0.046 Uiso 1 1 calc R
C14 C 0.64005(19) 0.60152(16) 0.92696(7) 0.0196(3) Uani 1 1 d .
C15 C 0.68793(18) 0.74636(16) 0.93484(7) 0.0201(3) Uani 1 1 d .
C16 C 0.2292(2) 0.38571(15) 0.88543(7) 0.0178(3) Uani 1 1 d .
C17 C 0.12773(19) 0.45645(16) 0.92064(7) 0.0202(3) Uani 1 1 d .
H17 H 0.1151 0.5491 0.9174 0.024 Uiso 1 1 calc R
C18 C 0.0420(2) 0.37786(18) 0.96286(7) 0.0248(4) Uani 1 1 d .
H18 H -0.0336 0.4122 0.9906 0.030 Uiso 1 1 calc R
C19 C 0.0806(2) 0.24874(18) 0.95894(7) 0.0257(4) Uani 1 1 d .
H19 H 0.0354 0.1820 0.9835 0.031 Uiso 1 1 calc R
F1 F 0.65543(12) 0.82138(9) 0.88713(4) 0.0244(2) Uani 1 1 d .
F2 F 0.84458(11) 0.75587(10) 0.94583(4) 0.0313(2) Uani 1 1 d .
F3 F 0.61096(12) 0.79853(9) 0.98163(4) 0.0293(2) Uani 1 1 d .
N1 N 0.35263(16) 0.34366(12) 0.78707(5) 0.0169(3) Uani 1 1 d .
N2 N 0.57268(16) 0.57106(12) 0.87432(6) 0.0174(3) Uani 1 1 d .
H2A H 0.5585 0.6330 0.8473 0.021 Uiso 1 1 calc R
O1 O 0.53328(13) 0.22233(11) 0.73215(5) 0.0235(3) Uani 1 1 d .
O2 O -0.16622(13) 0.25030(11) 0.63557(5) 0.0213(2) Uani 1 1 d .
O3 O 0.66535(18) 0.52675(12) 0.96853(5) 0.0338(3) Uani 1 1 d .
S1 S 0.22121(5) 0.22025(4) 0.904182(18) 0.02470(12) Uani 1 1 d .

loop_
_atom_site_aniso_label
_atom_site_aniso_U_11
_atom_site_aniso_U_22
_atom_site_aniso_U_33
_atom_site_aniso_U_23
_atom_site_aniso_U_13
_atom_site_aniso_U_12
C1 0.0222(8) 0.0188(8) 0.0126(7) 0.0014(6) 0.0002(6) -0.0001(7)
C2 0.0201(8) 0.0203(8) 0.0147(8) -0.0017(6) 0.0017(7) -0.0019(6)
C3 0.0219(8) 0.0154(7) 0.0137(7) -0.0005(6) -0.0016(7) -0.0009(6)
C4 0.0213(8) 0.0151(7) 0.0116(7) -0.0018(6) -0.0017(7) -0.0010(6)
C5 0.0177(8) 0.0224(7) 0.0095(7) -0.0006(6) 0.0018(6) -0.0007(7)
C6 0.0239(8) 0.0160(8) 0.0154(7) -0.0030(6) 0.0029(7) -0.0008(7)
C7 0.0210(8) 0.0206(8) 0.0164(7) -0.0002(6) 0.0011(7) 0.0027(7)
C8 0.0175(8) 0.0242(8) 0.0130(7) -0.0028(6) 0.0028(6) -0.0021(7)
C9 0.0250(8) 0.0168(8) 0.0173(8) -0.0017(6) 0.0022(7) -0.0036(7)
C10 0.0205(8) 0.0181(7) 0.0140(7) -0.0002(6) 0.0028(6) 0.0028(6)
C11 0.0256(10) 0.0285(9) 0.0251(9) 0.0021(7) -0.0056(7) 0.0013(7)
C12 0.0215(8) 0.0293(9) 0.0206(8) -0.0053(7) -0.0026(7) 0.0034(7)
C13 0.0394(11) 0.0294(9) 0.0231(9) 0.0007(7) 0.0019(8) 0.0122(8)
C14 0.0208(8) 0.0232(8) 0.0147(7) -0.0016(6) 0.0004(7) 0.0013(7)
C15 0.0199(8) 0.0248(8) 0.0155(7) -0.0035(6) 0.0014(6) -0.0022(7)
C16 0.0216(8) 0.0190(7) 0.0128(7) -0.0002(6) -0.0007(6) -0.0015(7)
C17 0.0227(8) 0.0226(8) 0.0152(7) -0.0003(6) -0.0011(7) 0.0020(7)
C18 0.0257(9) 0.0355(9) 0.0132(8) 0.0012(7) 0.0030(7) -0.0001(8)
C19 0.0294(9) 0.0317(9) 0.0159(8) 0.0051(7) 0.0014(7) -0.0058(8)
F1 0.0320(5) 0.0211(5) 0.0203(5) 0.0010(4) -0.0018(4) -0.0039(4)
F2 0.0211(5) 0.0411(6) 0.0317(5) -0.0025(5) -0.0045(4) -0.0072(5)
F3 0.0385(6) 0.0280(5) 0.0214(5) -0.0098(4) 0.0087(4) -0.0031(5)
N1 0.0198(7) 0.0190(7) 0.0117(6) -0.0032(5) -0.0010(5) 0.0005(6)
N2 0.0230(7) 0.0170(6) 0.0123(6) 0.0003(5) -0.0023(6) -0.0012(5)
O1 0.0258(6) 0.0274(6) 0.0172(6) -0.0080(5) -0.0003(5) 0.0021(5)
O2 0.0208(5) 0.0232(6) 0.0200(5) -0.0020(5) -0.0037(5) -0.0017(5)
O3 0.0540(8) 0.0272(6) 0.0203(6) 0.0021(5) -0.0122(6) -0.0029(6)
S1 0.0339(2) 0.01756(19) 0.0226(2) 0.00196(16) 0.00411(17) -0.00145(17)

loop_
_atom_type_symbol
_atom_type_description
_atom_type_scat_dispersion_real
_atom_type_scat_dispersion_imag
_atom_type_scat_source
C C 0.0181 0.0091 'International Tables Vol C Tables 4.2.6.8 and 6.1.1.4'
H H 0.0000 0.0000 'International Tables Vol C Tables 4.2.6.8 and 6.1.1.4'
F F 0.0727 0.0534 'International Tables Vol C Tables 4.2.6.8 and 6.1.1.4'
N N 0.0311 0.0180 'International Tables Vol C Tables 4.2.6.8 and 6.1.1.4'
O O 0.0492 0.0322 'International Tables Vol C Tables 4.2.6.8 and 6.1.1.4'
S S 0.3331 0.5567 'International Tables Vol C Tables 4.2.6.8 and 6.1.1.4'

loop_
_geom_angle_atom_site_label_1
_geom_angle_atom_site_label_2
_geom_angle_atom_site_label_3
_geom_angle
O1 C1 N1 125.20(14)
O1 C1 C2 125.77(14)
N1 C1 C2 108.96(13)
C1 C2 C12 114.30(13)
C1 C2 C3 104.94(12)
C12 C2 C3 115.65(13)
C1 C2 H2 107.2
C12 C2 H2 107.2
C3 C2 H2 107.2
N2 C3 C2 114.08(13)
N2 C3 C4 110.99(12)
C2 C3 C4 106.33(12)
N2 C3 H3 108.4
C2 C3 H3 108.4
C4 C3 H3 108.4
N1 C4 C16 111.27(12)
N1 C4 C3 103.03(12)
C16 C4 C3 113.62(12)
N1 C4 H4 109.6
C16 C4 H4 109.6
C3 C4 H4 109.6
C6 C5 C10 119.80(14)
C6 C5 N1 119.54(14)
C10 C5 N1 120.60(13)
C5 C6 C7 120.66(14)
C5 C6 H6 119.7
C7 C6 H6 119.7
C8 C7 C6 119.30(15)
C8 C7 H7 120.4
C6 C7 H7 120.4
O2 C8 C7 124.54(14)
O2 C8 C9 115.42(13)
C7 C8 C9 120.04(14)
C10 C9 C8 120.10(14)
C10 C9 H9 119.9
C8 C9 H9 119.9
C9 C10 C5 120.05(14)
C9 C10 H10 120.0
C5 C10 H10 120.0
O2 C11 H11A 109.5
O2 C11 H11B 109.5
H11A C11 H11B 109.5
O2 C11 H11C 109.5
H11A C11 H11C 109.5
H11B C11 H11C 109.5
C13 C12 C2 113.77(14)
C13 C12 H12A 108.8
C2 C12 H12A 108.8
C13 C12 H12B 108.8
C2 C12 H12B 108.8
H12A C12 H12B 107.7
C12 C13 H13A 109.5
C12 C13 H13B 109.5
H13A C13 H13B 109.5
C12 C13 H13C 109.5
H13A C13 H13C 109.5
H13B C13 H13C 109.5
O3 C14 N2 126.61(15)
O3 C14 C15 117.82(14)
N2 C14 C15 115.57(14)
F2 C15 F3 107.42(12)
F2 C15 F1 107.68(13)
F3 C15 F1 107.31(12)
F2 C15 C14 110.22(13)
F3 C15 C14 110.19(13)
F1 C15 C14 113.78(12)
C17 C16 C4 128.92(14)
C17 C16 S1 110.46(12)
C4 C16 S1 120.48(11)
C16 C17 C18 113.36(15)
C16 C17 H17 123.3
C18 C17 H17 123.3
C19 C18 C17 112.40(16)
C19 C18 H18 123.8
C17 C18 H18 123.8
C18 C19 S1 111.82(13)
C18 C19 H19 124.1
S1 C19 H19 124.1
C1 N1 C5 123.15(12)
C1 N1 C4 114.90(13)
C5 N1 C4 121.26(12)
C14 N2 C3 121.06(13)
C14 N2 H2A 119.5
C3 N2 H2A 119.5
C8 O2 C11 117.39(12)
C19 S1 C16 91.96(8)

loop_
_geom_bond_atom_site_label_1
_geom_bond_atom_site_label_2
_geom_bond_distance
C1 O1 1.2312(18)
C1 N1 1.358(2)
C1 C2 1.511(2)
C2 C12 1.530(2)
C2 C3 1.536(2)
C2 H2 1.0000
C3 N2 1.452(2)
C3 C4 1.556(2)
C3 H3 1.0000
C4 N1 1.4758(18)
C4 C16 1.503(2)
C4 H4 1.0000
C5 C6 1.383(2)
C5 C10 1.385(2)
C5 N1 1.4326(19)
C6 C7 1.390(2)
C6 H6 0.9500
C7 C8 1.386(2)
C7 H7 0.9500
C8 O2 1.3683(18)
C8 C9 1.393(2)
C9 C10 1.381(2)
C9 H9 0.9500
C10 H10 0.9500
C11 O2 1.4284(19)
C11 H11A 0.9800
C11 H11B 0.9800
C11 H11C 0.9800
C12 C13 1.522(2)
C12 H12A 0.9900
C12 H12B 0.9900
C13 H13A 0.9800
C13 H13B 0.9800
C13 H13C 0.9800
C14 O3 1.2165(19)
C14 N2 1.337(2)
C14 C15 1.535(2)
C15 F2 1.3327(18)
C15 F3 1.3341(18)
C15 F1 1.3361(18)
C16 C17 1.360(2)
C16 S1 1.7337(15)
C17 C18 1.426(2)
C17 H17 0.9500
C18 C19 1.354(3)
C18 H18 0.9500
C19 S1 1.7166(17)
C19 H19 0.9500
N2 H2A 0.8800

loop_
_geom_hbond_atom_site_label_D
_geom_hbond_atom_site_label_H
_geom_hbond_atom_site_label_A
_geom_hbond_distance_DH
_geom_hbond_distance_HA
_geom_hbond_distance_DA
_geom_hbond_angle_DHA
_geom_hbond_site_symmetry_A
N2 H2A O1 0.88 2.13 2.9619(17) 157.2 4_656

loop_
_geom_torsion_atom_site_label_1
_geom_torsion_atom_site_label_2
_geom_torsion_atom_site_label_3
_geom_torsion_atom_site_label_4
_geom_torsion
O1 C1 C2 C12 -43.6(2)
N1 C1 C2 C12 139.37(14)
O1 C1 C2 C3 -171.30(14)
N1 C1 C2 C3 11.64(16)
C1 C2 C3 N2 -136.35(13)
C12 C2 C3 N2 96.74(16)
C1 C2 C3 C4 -13.68(16)
C12 C2 C3 C4 -140.59(13)
N2 C3 C4 N1 135.46(12)
C2 C3 C4 N1 10.86(15)
N2 C3 C4 C16 -104.03(14)
C2 C3 C4 C16 131.37(13)
C10 C5 C6 C7 1.0(2)
N1 C5 C6 C7 178.00(13)
C5 C6 C7 C8 -2.2(2)
C6 C7 C8 O2 -178.29(14)
C6 C7 C8 C9 1.1(2)
O2 C8 C9 C10 -179.46(13)
C7 C8 C9 C10 1.1(2)
C8 C9 C10 C5 -2.3(2)
C6 C5 C10 C9 1.3(2)
N1 C5 C10 C9 -175.74(13)
C1 C2 C12 C13 -60.41(18)
C3 C2 C12 C13 61.63(18)
O3 C14 C15 F2 59.13(19)
N2 C14 C15 F2 -121.39(14)
O3 C14 C15 F3 -59.25(19)
N2 C14 C15 F3 120.24(15)
O3 C14 C15 F1 -179.81(14)
N2 C14 C15 F1 -0.32(19)
N1 C4 C16 C17 -142.67(16)
C3 C4 C16 C17 101.59(19)
N1 C4 C16 S1 42.05(17)
C3 C4 C16 S1 -73.68(15)
C4 C16 C17 C18 -175.93(15)
S1 C16 C17 C18 -0.28(18)
C16 C17 C18 C19 0.2(2)
C17 C18 C19 S1 0.0(2)
O1 C1 N1 C5 -11.4(2)
C2 C1 N1 C5 165.64(13)
O1 C1 N1 C4 178.02(14)
C2 C1 N1 C4 -4.90(17)
C6 C5 N1 C1 -116.32(16)
C10 C5 N1 C1 60.7(2)
C6 C5 N1 C4 53.64(19)
C10 C5 N1 C4 -129.35(15)
C16 C4 N1 C1 -126.03(14)
C3 C4 N1 C1 -3.93(16)
C16 C4 N1 C5 63.23(17)
C3 C4 N1 C5 -174.67(12)
O3 C14 N2 C3 -0.8(3)
C15 C14 N2 C3 179.74(13)
C2 C3 N2 C14 -111.44(16)
C4 C3 N2 C14 128.47(15)
C7 C8 O2 C11 1.6(2)
C9 C8 O2 C11 -177.80(13)
C18 C19 S1 C16 -0.15(14)
C17 C16 S1 C19 0.25(13)
C4 C16 S1 C19 176.32(13)
